data_7009496
loop_
_publ_author_name
'DeGroot, Marty W.'
'Corrigan, John F.'

_publ_section_title
;
 Polynuclear bismuth selenolates: rings en route to clusters
;
_journal_issue 8
_journal_name_full 'Journal of the Chemical Society, Dalton Transactions'
_journal_page_first 1235
_journal_paper_doi 10.1039/b001417f
_journal_year 2000
_chemical_formula_sum 'C89 H91 Bi4 O0.5 P Se13'
_chemical_formula_weight 3061.99
_chemical_name_systematic
; 
 ? 
;
_space_group_IT_number 2
_symmetry_space_group_name_Hall '-P 1'
_symmetry_space_group_name_H-M 'P -1'
_atom_sites_solution_hydrogens geom
_atom_sites_solution_primary direct
_atom_sites_solution_secondary difmap
_audit_creation_method SHELXL-97
_cell_angle_alpha 79.858(3)
_cell_angle_beta 83.279(3)
_cell_angle_gamma 78.716(2)
_cell_formula_units_Z 4
_cell_length_a 13.9032(7)
_cell_length_b 23.4916(13)
_cell_length_c 30.3394(11)
_cell_measurement_temperature 200(2)
_cell_volume 9530.6(8)
_computing_cell_refinement DenzoSMN
_computing_data_collection 'Nonius Collect'
_computing_data_reduction DenzoSMN
_computing_molecular_graphics 'XP Version 5.10'
_computing_structure_refinement 'SHELXTL Ver 5.10'
_computing_structure_solution 'SHELXTL Ver 5.10'
_diffrn_ambient_temperature 200(2)
_diffrn_measured_fraction_theta_full 0.990
_diffrn_measured_fraction_theta_max 0.990
_diffrn_measurement_device_type 'Nonius KappaCCD'
_diffrn_measurement_method 'Phi frames plus omega to complete'
_diffrn_radiation_monochromator graphite
_diffrn_radiation_source 'fine-focus sealed tube'
_diffrn_radiation_type MoK\a
_diffrn_radiation_wavelength 0.71073
_diffrn_reflns_av_R_equivalents 0.123
_diffrn_reflns_av_sigmaI/netI 0.1384
_diffrn_reflns_limit_h_max 13
_diffrn_reflns_limit_h_min 0
_diffrn_reflns_limit_k_max 22
_diffrn_reflns_limit_k_min -21
_diffrn_reflns_limit_l_max 28
_diffrn_reflns_limit_l_min -28
_diffrn_reflns_number 35069
_diffrn_reflns_theta_full 19.79
_diffrn_reflns_theta_max 19.79
_diffrn_reflns_theta_min 2.05
_exptl_absorpt_coefficient_mu 12.387
_exptl_absorpt_correction_type Scalepack
_exptl_crystal_colour Red-orange
_exptl_crystal_density_diffrn 2.134
_exptl_crystal_density_method 'not measured'
_exptl_crystal_description 'Needle fragment'
_exptl_crystal_F_000 5672
_exptl_crystal_size_max 0.27
_exptl_crystal_size_mid 0.09
_exptl_crystal_size_min 0.07
_refine_diff_density_max 3.247
_refine_diff_density_min -2.416
_refine_diff_density_rms 0.281
_refine_ls_extinction_method none
_refine_ls_goodness_of_fit_ref 0.976
_refine_ls_hydrogen_treatment mixed
_refine_ls_matrix_type full
_refine_ls_number_parameters 1051
_refine_ls_number_reflns 17094
_refine_ls_number_restraints 85
_refine_ls_restrained_S_all 0.974
_refine_ls_R_factor_all 0.1531
_refine_ls_R_factor_gt 0.0799
_refine_ls_shift/su_max 0.006
_refine_ls_shift/su_mean 0.000
_refine_ls_structure_factor_coef Fsqd
_refine_ls_weighting_details 'calc w=1/[\s^2^(Fo^2^)+(0.1180P)^2^+0.0000P] where P=(Fo^2^+2Fc^2^)/3'
_refine_ls_weighting_scheme calc
_refine_ls_wR_factor_gt 0.1907
_refine_ls_wR_factor_ref 0.2208
_reflns_number_gt 9413
_reflns_number_total 17094
_reflns_threshold_expression >2sigma(I)
_cod_data_source_file b001417f.txt
_cod_data_source_block 99141
_cod_original_cell_volume 9530.7(8)
_cod_original_formula_sum 'C89 H91 Bi4 O0.50 P Se13'
_cod_database_code 7009496

loop_
_symmetry_equiv_pos_as_xyz
'x, y, z'
'-x, -y, -z'

loop_
_atom_site_label
_atom_site_type_symbol
_atom_site_fract_x
_atom_site_fract_y
_atom_site_fract_z
_atom_site_U_iso_or_equiv
_atom_site_adp_type
_atom_site_occupancy
_atom_site_symmetry_multiplicity
_atom_site_calc_flag
_atom_site_refinement_flags
_atom_site_disorder_assembly
_atom_site_disorder_group
Bi1 Bi 0.90427(9) 0.71389(6) 0.18148(4) 0.0411(4) Uani 1 1 d . . .
Bi2 Bi 0.66156(9) 0.60747(6) 0.16312(4) 0.0415(4) Uani 1 1 d . . .
Bi3 Bi 0.62404(9) 0.55561(6) 0.31990(4) 0.0422(4) Uani 1 1 d . . .
Bi4 Bi 0.86994(9) 0.65544(6) 0.33502(4) 0.0402(4) Uani 1 1 d . B .
Se1 Se 0.7988(2) 0.67888(15) 0.10556(9) 0.0508(11) Uani 1 1 d . . .
Se2 Se 0.5376(2) 0.54735(15) 0.23625(10) 0.0467(10) Uani 1 1 d . . .
Se3 Se 0.7388(2) 0.58254(15) 0.39318(9) 0.0460(10) Uani 1 1 d . . .
Se4 Se 0.9758(2) 0.73638(14) 0.26128(10) 0.0404(9) Uani 1 1 d . . .
Se5 Se 0.7666(2) 0.63206(13) 0.24746(9) 0.0331(9) Uani 1 1 d . . .
Se6 Se 1.0008(3) 0.78989(16) 0.12230(11) 0.0592(11) Uani 1 1 d . . .
Se7 Se 0.7444(2) 0.79519(15) 0.19136(10) 0.0487(10) Uani 1 1 d . . .
Se8 Se 0.5421(3) 0.60364(18) 0.09851(12) 0.0705(13) Uani 1 1 d . . .
Se9 Se 0.5457(3) 0.70271(16) 0.18681(10) 0.0539(11) Uani 1 1 d . . .
Se10 Se 0.4855(3) 0.50577(17) 0.37440(11) 0.0622(12) Uani 1 1 d . . .
Se11 Se 0.5206(2) 0.66345(15) 0.31653(10) 0.0485(10) Uani 1 1 d . A .
Se12 Se 0.9506(2) 0.68602(15) 0.40199(10) 0.0458(10) Uani 1 1 d . . .
Se13 Se 0.7172(2) 0.74263(15) 0.33929(10) 0.0460(10) Uani 1 1 d . . .
C1 C 0.887(2) 0.6115(13) 0.0881(9) 0.039(8) Uiso 1 1 d . . .
C2 C 0.852(2) 0.5683(15) 0.0733(10) 0.055(10) Uiso 1 1 d . . .
C3 C 0.915(3) 0.5174(15) 0.0615(10) 0.064(10) Uiso 1 1 d . . .
C4 C 1.019(2) 0.5107(14) 0.0639(9) 0.052(9) Uiso 1 1 d . . .
C5 C 1.050(2) 0.5573(16) 0.0790(10) 0.063(10) Uiso 1 1 d . . .
C6 C 0.992(2) 0.6073(13) 0.0914(8) 0.035(8) Uiso 1 1 d . . .
C7 C 0.610(2) 0.4730(13) 0.2288(9) 0.043(9) Uiso 1 1 d . . .
C8 C 0.555(2) 0.4274(15) 0.2233(9) 0.055(9) Uiso 1 1 d . . .
C9 C 0.604(3) 0.3722(16) 0.2179(10) 0.068(11) Uiso 1 1 d . . .
C10 C 0.710(2) 0.3567(14) 0.2192(9) 0.050(9) Uiso 1 1 d . . .
C11 C 0.760(2) 0.4011(14) 0.2239(9) 0.048(9) Uiso 1 1 d . . .
C12 C 0.713(2) 0.4609(13) 0.2285(9) 0.042(8) Uiso 1 1 d . . .
C13 C 0.823(2) 0.5057(14) 0.4032(9) 0.044(9) Uiso 1 1 d . . .
C14 C 0.785(2) 0.4538(16) 0.4085(10) 0.063(10) Uiso 1 1 d . . .
C15 C 0.852(3) 0.3978(17) 0.4143(11) 0.086(12) Uiso 1 1 d . . .
C16 C 0.953(3) 0.3968(15) 0.4160(10) 0.058(10) Uiso 1 1 d . . .
C17 C 0.989(3) 0.4450(17) 0.4139(11) 0.071(11) Uiso 1 1 d . . .
C18 C 0.926(2) 0.5015(15) 0.4047(10) 0.059(10) Uiso 1 1 d . . .
C19 C 1.092(2) 0.6780(13) 0.2577(8) 0.031(8) Uiso 1 1 d . . .
C20 C 1.083(2) 0.6232(14) 0.2536(9) 0.042(9) Uiso 1 1 d . . .
C21 C 1.164(2) 0.5767(15) 0.2508(10) 0.060(10) Uiso 1 1 d . . .
C22 C 1.261(3) 0.5925(17) 0.2529(11) 0.074(11) Uiso 1 1 d . . .
C23 C 1.272(2) 0.6458(15) 0.2559(9) 0.051(9) Uiso 1 1 d . . .
C24 C 1.185(2) 0.6908(15) 0.2572(10) 0.059(10) Uiso 1 1 d . . .
C25 C 0.8677(18) 0.5613(11) 0.2454(8) 0.024(7) Uiso 1 1 d . . .
C26 C 0.887(2) 0.5224(13) 0.2846(9) 0.041(8) Uiso 1 1 d . . .
C27 C 0.953(2) 0.4722(14) 0.2829(9) 0.054(10) Uiso 1 1 d . . .
C28 C 1.012(2) 0.4605(14) 0.2412(10) 0.059(10) Uiso 1 1 d . . .
C29 C 0.985(2) 0.5014(13) 0.2025(8) 0.039(8) Uiso 1 1 d . . .
C30 C 0.916(2) 0.5517(13) 0.2038(9) 0.039(8) Uiso 1 1 d . . .
C31 C 1.103(2) 0.7307(12) 0.1045(8) 0.033(8) Uiso 1 1 d . . .
C32 C 1.125(2) 0.7256(15) 0.0585(10) 0.060(10) Uiso 1 1 d . . .
C33 C 1.203(3) 0.6858(16) 0.0432(11) 0.070(11) Uiso 1 1 d . . .
C34 C 1.256(2) 0.6461(15) 0.0733(10) 0.063(10) Uiso 1 1 d . . .
C35 C 1.244(2) 0.6475(14) 0.1186(10) 0.054(10) Uiso 1 1 d . . .
C36 C 1.167(2) 0.6922(14) 0.1347(9) 0.054(9) Uiso 1 1 d . . .
C37 C 0.791(3) 0.8665(15) 0.1668(11) 0.066(11) Uiso 1 1 d . . .
C38 C 0.725(4) 0.902(2) 0.1332(16) 0.142(19) Uiso 1 1 d . . .
C39 C 0.756(4) 0.959(3) 0.1160(17) 0.16(2) Uiso 1 1 d . . .
C40 C 0.837(4) 0.983(2) 0.1311(17) 0.15(2) Uiso 1 1 d . . .
C41 C 0.880(3) 0.947(2) 0.1679(14) 0.107(15) Uiso 1 1 d . . .
C42 C 0.859(2) 0.8901(16) 0.1848(10) 0.058(10) Uiso 1 1 d . . .
C43 C 0.604(2) 0.5338(14) 0.0796(10) 0.051(9) Uiso 1 1 d . . .
C44 C 0.625(4) 0.532(2) 0.0327(16) 0.127(17) Uiso 1 1 d . . .
C45 C 0.670(5) 0.476(3) 0.021(2) 0.19(3) Uiso 1 1 d . . .
C46 C 0.690(4) 0.425(2) 0.0490(18) 0.142(19) Uiso 1 1 d . . .
C47 C 0.677(3) 0.431(2) 0.0935(15) 0.112(15) Uiso 1 1 d . . .
C48 C 0.633(3) 0.483(2) 0.1071(13) 0.097(14) Uiso 1 1 d . . .
C49 C 0.504(2) 0.7458(13) 0.1306(9) 0.044(9) Uiso 1 1 d . . .
C50 C 0.414(3) 0.7389(15) 0.1174(10) 0.063(10) Uiso 1 1 d . . .
C51 C 0.373(3) 0.7724(18) 0.0803(12) 0.093(13) Uiso 1 1 d . . .
C52 C 0.431(3) 0.8131(16) 0.0549(11) 0.073(11) Uiso 1 1 d . . .
C53 C 0.522(3) 0.8272(16) 0.0680(11) 0.074(11) Uiso 1 1 d . . .
C54 C 0.560(2) 0.7898(15) 0.1084(10) 0.061(10) Uiso 1 1 d . . .
C55 C 0.555(2) 0.4260(13) 0.3792(9) 0.041(8) Uiso 1 1 d . . .
C56 C 0.545(3) 0.3928(19) 0.4216(12) 0.093(13) Uiso 1 1 d . . .
C57 C 0.595(3) 0.334(2) 0.4225(14) 0.114(16) Uiso 1 1 d . . .
C58 C 0.651(3) 0.3050(17) 0.3890(12) 0.085(12) Uiso 1 1 d . . .
C59 C 0.657(3) 0.3421(16) 0.3488(11) 0.073(11) Uiso 1 1 d . . .
C60 C 0.610(2) 0.4033(15) 0.3423(10) 0.059(10) Uiso 1 1 d . . .
C61 C 0.439(2) 0.6614(13) 0.3730(9) 0.040(8) Uiso 1 1 d . . .
C62 C 0.501(4) 0.667(2) 0.4077(16) 0.025(15) Uiso 0.50 1 d P A 1
C63 C 0.436(5) 0.680(3) 0.4500(19) 0.052(19) Uiso 0.50 1 d P A 1
C64 C 0.331(8) 0.673(4) 0.456(3) 0.06(3) Uiso 0.50 1 d P A 1
C65 C 0.293(5) 0.667(3) 0.419(2) 0.036(19) Uiso 0.50 1 d P A 1
C66 C 0.345(5) 0.661(3) 0.377(2) 0.03(2) Uiso 0.50 1 d P A 1
C62A C 0.452(6) 0.640(4) 0.417(3) 0.08(3) Uiso 0.50 1 d P A 2
C63A C 0.394(6) 0.635(4) 0.456(2) 0.07(2) Uiso 0.50 1 d P A 2
C64A C 0.302(10) 0.660(6) 0.451(5) 0.13(6) Uiso 0.50 1 d P A 2
C65A C 0.264(6) 0.697(4) 0.407(3) 0.08(3) Uiso 0.50 1 d P A 2
C66A C 0.337(6) 0.683(4) 0.365(3) 0.06(3) Uiso 0.50 1 d P A 2
C67 C 1.050(2) 0.6181(13) 0.4130(9) 0.039(8) Uiso 1 1 d . B 2
C68 C 1.124(2) 0.6031(14) 0.3776(9) 0.048(9) Uiso 1 1 d . B 2
C69 C 1.198(3) 0.5531(16) 0.3865(11) 0.071(11) Uiso 1 1 d . B 2
C70 C 1.209(3) 0.5211(16) 0.4316(11) 0.076(12) Uiso 1 1 d . B 2
C71 C 1.137(2) 0.5413(15) 0.4657(10) 0.057(10) Uiso 1 1 d . B 2
C72 C 1.062(2) 0.5879(15) 0.4569(10) 0.059(10) Uiso 1 1 d . B 2
C73 C 0.779(2) 0.8093(13) 0.3469(9) 0.043(9) Uiso 1 1 d . B 2
C74 C 0.804(2) 0.8448(14) 0.3054(9) 0.050(9) Uiso 1 1 d . B 2
C75 C 0.841(2) 0.8933(13) 0.3120(9) 0.042(8) Uiso 1 1 d . B 2
C76 C 0.852(2) 0.9096(15) 0.3531(10) 0.061(10) Uiso 1 1 d . B 2
C77 C 0.829(2) 0.8677(16) 0.3910(10) 0.063(10) Uiso 1 1 d . B 2
C78 C 0.789(2) 0.8185(13) 0.3899(9) 0.038(8) Uiso 1 1 d . B 2
Bi5 Bi 0.32231(8) 0.22677(5) 0.22634(4) 0.0389(4) Uani 1 1 d . C 2
Bi6 Bi 0.30173(9) 0.16621(6) 0.38207(4) 0.0401(4) Uani 1 1 d . C 2
Bi7 Bi 0.05880(9) 0.06191(6) 0.37234(4) 0.0429(4) Uani 1 1 d . C 2
Bi8 Bi 0.08428(9) 0.11561(6) 0.21694(4) 0.0405(4) Uani 1 1 d . C 2
Se14 Se 0.4146(2) 0.23946(15) 0.30194(9) 0.0415(9) Uani 1 1 d . C 2
Se15 Se 0.1811(2) 0.09349(14) 0.44331(10) 0.0450(10) Uani 1 1 d . C 2
Se16 Se -0.0155(2) 0.03889(14) 0.29102(10) 0.0417(9) Uani 1 1 d . C 2
Se17 Se 0.2049(2) 0.19303(15) 0.15449(9) 0.0447(10) Uani 1 1 d . C 2
Se18 Se 0.1874(2) 0.14720(14) 0.29729(9) 0.0348(9) Uani 1 1 d . C 2
Se19 Se 0.4514(2) 0.27927(15) 0.16367(10) 0.0488(10) Uani 1 1 d . C 2
Se20 Se 0.4426(2) 0.12418(15) 0.22875(10) 0.0477(10) Uani 1 1 d . C 2
Se21 Se 0.4396(2) 0.16918(16) 0.43625(10) 0.0546(11) Uani 1 1 d . C 2
Se22 Se 0.4040(2) 0.07286(15) 0.35034(9) 0.0480(10) Uani 1 1 d . C 2
Se23 Se -0.0454(2) -0.00835(15) 0.43115(10) 0.0513(10) Uani 1 1 d . C 2
Se24 Se 0.2136(2) -0.02363(15) 0.36654(10) 0.0465(10) Uani 1 1 d . C 2
Se25 Se 0.0120(3) 0.07595(17) 0.15024(11) 0.0633(11) Uani 1 1 d . C 2
Se26 Se 0.2429(2) 0.03167(15) 0.22014(11) 0.0501(10) Uani 1 1 d . C 2
C79 C 0.3334(16) 0.3144(10) 0.3113(6) 0.004(6) Uiso 1 1 d . C 2
C80 C 0.382(3) 0.3615(16) 0.3094(10) 0.071(11) Uiso 1 1 d . C 2
C81 C 0.330(3) 0.4172(16) 0.3170(10) 0.066(10) Uiso 1 1 d . C 2
C82 C 0.222(2) 0.4217(15) 0.3263(9) 0.055(10) Uiso 1 1 d . C 2
C83 C 0.176(2) 0.3762(15) 0.3281(9) 0.049(9) Uiso 1 1 d . C 2
C84 C 0.231(2) 0.3210(12) 0.3193(8) 0.031(8) Uiso 1 1 d . C 2
C85 C 0.093(2) 0.1597(13) 0.4642(8) 0.033(8) Uiso 1 1 d . C 2
C86 C 0.131(2) 0.2022(14) 0.4751(9) 0.043(9) Uiso 1 1 d . C 2
C87 C 0.069(2) 0.2531(15) 0.4905(10) 0.061(10) Uiso 1 1 d . C 2
C88 C -0.033(2) 0.2548(14) 0.4954(9) 0.051(9) Uiso 1 1 d . C 2
C89 C -0.073(2) 0.2101(14) 0.4840(9) 0.045(9) Uiso 1 1 d . C 2
C90 C -0.011(2) 0.1615(14) 0.4692(9) 0.051(9) Uiso 1 1 d . C 2
C91 C -0.134(2) 0.0979(13) 0.2911(8) 0.035(8) Uiso 1 1 d . C 2
C92 C -0.224(2) 0.0785(14) 0.2861(9) 0.050(9) Uiso 1 1 d . C 2
C93 C -0.310(3) 0.1264(16) 0.2857(10) 0.065(10) Uiso 1 1 d . C 2
C94 C -0.307(3) 0.1816(18) 0.2891(11) 0.084(12) Uiso 1 1 d . C 2
C95 C -0.211(2) 0.2001(14) 0.2924(9) 0.054(9) Uiso 1 1 d . C 2
C96 C -0.128(2) 0.1554(14) 0.2945(9) 0.045(9) Uiso 1 1 d . C 2
C97 C 0.120(2) 0.2653(13) 0.1502(9) 0.040(8) Uiso 1 1 d . C 2
C98 C 0.156(2) 0.3174(13) 0.1465(8) 0.038(8) Uiso 1 1 d . C 2
C99 C 0.097(2) 0.3721(14) 0.1430(9) 0.050(9) Uiso 1 1 d . C 2
C100 C -0.010(2) 0.3790(14) 0.1470(9) 0.053(9) Uiso 1 1 d . C 2
C101 C -0.046(2) 0.3272(15) 0.1497(9) 0.055(10) Uiso 1 1 d . C 2
C102 C 0.016(2) 0.2723(13) 0.1510(8) 0.035(8) Uiso 1 1 d . C 2
C103 C 0.0888(18) 0.2139(11) 0.3053(8) 0.024(7) Uiso 1 1 d . C 2
C104 C 0.054(2) 0.2561(12) 0.2670(8) 0.036(8) Uiso 1 1 d . C 2
C105 C -0.018(2) 0.3073(14) 0.2751(10) 0.059(10) Uiso 1 1 d . C 2
C106 C -0.065(2) 0.3142(14) 0.3184(9) 0.051(9) Uiso 1 1 d . C 2
C107 C -0.025(2) 0.2711(14) 0.3549(9) 0.053(9) Uiso 1 1 d . C 2
C108 C 0.043(2) 0.2227(13) 0.3491(9) 0.040(8) Uiso 1 1 d . C 2
C109 C 0.385(2) 0.3592(14) 0.1620(10) 0.057(10) Uiso 1 1 d . C 2
C110 C 0.411(3) 0.396(2) 0.1212(14) 0.111(15) Uiso 1 1 d . C 2
C111 C 0.368(4) 0.461(2) 0.1203(16) 0.143(19) Uiso 1 1 d . C 2
C112 C 0.300(3) 0.4812(18) 0.1522(13) 0.091(13) Uiso 1 1 d . C 2
C113 C 0.287(2) 0.4418(16) 0.1932(10) 0.067(11) Uiso 1 1 d . C 2
C114 C 0.327(2) 0.3816(15) 0.1972(9) 0.053(9) Uiso 1 1 d . C 2
C115 C 0.491(2) 0.1207(12) 0.1664(8) 0.033(8) Uiso 1 1 d . C 2
C116 C 0.440(2) 0.0976(15) 0.1405(10) 0.058(10) Uiso 1 1 d . C 2
C117 C 0.483(3) 0.0913(15) 0.0967(10) 0.066(11) Uiso 1 1 d . C 2
C118 C 0.577(3) 0.1073(15) 0.0801(10) 0.063(10) Uiso 1 1 d . C 2
C119 C 0.625(3) 0.1328(15) 0.1109(11) 0.068(11) Uiso 1 1 d . C 2
C120 C 0.584(3) 0.1394(16) 0.1548(11) 0.074(11) Uiso 1 1 d . C 2
C121 C 0.379(2) 0.2397(14) 0.4579(10) 0.051(9) Uiso 1 1 d . C 2
C122 C 0.357(3) 0.288(2) 0.4254(14) 0.113(15) Uiso 1 1 d . C 2
C123 C 0.313(3) 0.339(2) 0.4421(14) 0.109(15) Uiso 1 1 d . C 2
C124 C 0.292(3) 0.3463(17) 0.4923(12) 0.081(12) Uiso 1 1 d . C 2
C125 C 0.315(3) 0.2939(18) 0.5180(11) 0.082(12) Uiso 1 1 d . C 2
C126 C 0.360(2) 0.2406(15) 0.5055(10) 0.060(10) Uiso 1 1 d . C 2
C127 C 0.479(2) 0.0264(13) 0.4000(9) 0.038(8) Uiso 1 1 d . C 2
C128 C 0.580(2) 0.0310(14) 0.3927(9) 0.052(9) Uiso 1 1 d . C 2
C129 C 0.638(2) -0.0092(15) 0.4262(10) 0.060(10) Uiso 1 1 d . C 2
C130 C 0.594(2) -0.0476(14) 0.4614(10) 0.058(10) Uiso 1 1 d . C 2
C131 C 0.495(2) -0.0486(13) 0.4639(9) 0.045(9) Uiso 1 1 d . C 2
C132 C 0.437(2) -0.0078(13) 0.4315(9) 0.039(8) Uiso 1 1 d . C 2
C133 C -0.1520(19) 0.0551(12) 0.4452(8) 0.027(7) Uiso 1 1 d . C 2
C134 C -0.175(2) 0.0571(13) 0.4887(9) 0.037(8) Uiso 1 1 d . C 2
C135 C -0.253(2) 0.1023(14) 0.5008(9) 0.048(9) Uiso 1 1 d . C 2
C136 C -0.308(2) 0.1433(15) 0.4683(10) 0.062(10) Uiso 1 1 d . C 2
C137 C -0.277(2) 0.1378(13) 0.4214(9) 0.039(8) Uiso 1 1 d . C 2
C138 C -0.203(2) 0.0923(15) 0.4109(10) 0.059(10) Uiso 1 1 d . C 2
C139 C 0.152(2) -0.0875(13) 0.3607(9) 0.039(8) Uiso 1 1 d . C 2
C140 C 0.123(2) -0.1260(13) 0.3967(9) 0.042(8) Uiso 1 1 d . C 2
C141 C 0.084(2) -0.1750(13) 0.3906(8) 0.034(8) Uiso 1 1 d . C 2
C142 C 0.079(2) -0.1871(14) 0.3467(10) 0.058(10) Uiso 1 1 d . C 2
C143 C 0.113(2) -0.1478(13) 0.3098(8) 0.037(8) Uiso 1 1 d . C 2
C144 C 0.146(2) -0.0989(13) 0.3162(9) 0.040(8) Uiso 1 1 d . C 2
C145 C -0.0866(19) 0.1431(12) 0.1378(8) 0.027(7) Uiso 1 1 d . C 2
C146 C -0.157(2) 0.1626(14) 0.1699(9) 0.051(9) Uiso 1 1 d . C 2
C147 C -0.229(3) 0.2136(16) 0.1579(11) 0.071(11) Uiso 1 1 d . C 2
C148 C -0.233(3) 0.2467(17) 0.1150(12) 0.080(12) Uiso 1 1 d . C 2
C149 C -0.158(3) 0.2235(17) 0.0837(11) 0.078(12) Uiso 1 1 d . C 2
C150 C -0.083(2) 0.1708(16) 0.0924(10) 0.067(11) Uiso 1 1 d . C 2
C151 C 0.216(2) -0.0231(14) 0.1894(9) 0.049(9) Uiso 1 1 d . C 2
C152 C 0.291(3) -0.0458(18) 0.1541(12) 0.082(12) Uiso 1 1 d . C 2
C153 C 0.285(3) -0.090(2) 0.1341(14) 0.110(15) Uiso 1 1 d . C 2
C154 C 0.210(3) -0.1219(19) 0.1461(13) 0.097(14) Uiso 1 1 d . C 2
C155 C 0.129(3) -0.1037(17) 0.1770(11) 0.079(12) Uiso 1 1 d . C 2
C156 C 0.134(2) -0.0563(14) 0.1980(9) 0.045(9) Uiso 1 1 d . C 2
P1 P 0.2734(11) 0.2402(7) 0.0169(4) 0.123(5) Uiso 1 1 d D D 2
P2 P 0.4778(15) 0.8937(10) 0.3042(7) 0.189(8) Uiso 1 1 d D E 2
C157 C 0.391(3) 0.248(3) 0.037(2) 0.21(3) Uiso 1 1 d D D 2
C158 C 0.428(3) 0.302(2) 0.0187(19) 0.19(3) Uiso 1 1 d D D 2
C159 C 0.530(3) 0.2947(18) 0.0290(12) 0.096(14) Uiso 1 1 d D D 2
C160 C 0.233(5) 0.1684(19) 0.033(2) 0.23(3) Uiso 1 1 d D D 2
C161 C 0.201(6) 0.174(4) -0.012(2) 0.29(4) Uiso 1 1 d D D 2
C162 C 0.169(6) 0.118(4) 0.000(2) 0.26(4) Uiso 1 1 d D D 2
C163 C 0.174(2) 0.3013(15) 0.0294(13) 0.106(15) Uiso 1 1 d D D 2
C164 C 0.072(2) 0.3014(15) 0.0221(11) 0.080(12) Uiso 1 1 d D D 2
C165 C -0.008(3) 0.3509(16) 0.0291(11) 0.086(12) Uiso 1 1 d D D 2
C166 C 0.492(5) 0.882(3) 0.3652(12) 0.21(3) Uiso 1 1 d D E 2
C167 C 0.437(5) 0.834(3) 0.376(2) 0.21(3) Uiso 1 1 d D E 2
C168 C 0.431(6) 0.820(3) 0.424(2) 0.25(3) Uiso 1 1 d D E 2
C169 C 0.511(6) 0.966(2) 0.278(2) 0.26(4) Uiso 1 1 d D E 2
C170 C 0.570(5) 0.963(3) 0.235(2) 0.27(4) Uiso 1 1 d D E 2
C171 C 0.642(4) 0.999(3) 0.2384(18) 0.17(2) Uiso 1 1 d D E 2
C172 C 0.494(5) 0.832(2) 0.2726(18) 0.19(3) Uiso 1 1 d D E 2
C173 C 0.401(6) 0.849(3) 0.253(4) 0.42(7) Uiso 1 1 d D E 2
C174 C 0.355(3) 0.803(2) 0.2428(14) 0.112(15) Uiso 1 1 d D E 2
O1S O 0.170(6) 0.895(4) -0.001(3) 0.40(5) Uiso 1 1 d D F 2
C1S C 0.218(5) 0.938(4) 0.005(3) 0.22(3) Uiso 1 1 d D F 2
C2S C 0.156(8) 0.984(5) 0.038(4) 0.48(8) Uiso 1 1 d D F 2
C3S C 0.068(5) 0.943(3) 0.047(2) 0.22(3) Uiso 1 1 d D F 2
C4S C 0.074(6) 0.895(3) 0.012(2) 0.21(3) Uiso 1 1 d D F 2

loop_
_atom_site_aniso_label
_atom_site_aniso_U_11
_atom_site_aniso_U_22
_atom_site_aniso_U_33
_atom_site_aniso_U_23
_atom_site_aniso_U_13
_atom_site_aniso_U_12
Bi1 0.0314(8) 0.0432(9) 0.0457(8) 0.0020(7) -0.0045(6) -0.0069(7)
Bi2 0.0396(9) 0.0441(10) 0.0406(8) -0.0036(6) -0.0152(6) -0.0031(7)
Bi3 0.0305(8) 0.0460(10) 0.0477(8) -0.0042(7) 0.0002(6) -0.0061(7)
Bi4 0.0317(8) 0.0458(10) 0.0466(8) -0.0123(7) -0.0140(6) -0.0046(7)
Se1 0.059(3) 0.059(3) 0.0314(18) 0.0018(17) -0.0113(16) -0.007(2)
Se2 0.026(2) 0.048(2) 0.064(2) -0.0047(18) -0.0086(16) -0.0042(18)
Se3 0.043(2) 0.050(3) 0.0415(19) -0.0028(17) -0.0028(16) -0.0038(19)
Se4 0.031(2) 0.044(2) 0.049(2) -0.0088(17) -0.0095(15) -0.0062(17)
Se5 0.0248(19) 0.039(2) 0.0357(18) -0.0025(16) -0.0088(14) -0.0060(16)
Se6 0.057(3) 0.056(3) 0.061(2) 0.0031(19) 0.0115(19) -0.021(2)
Se7 0.032(2) 0.049(3) 0.066(2) -0.0052(19) -0.0111(17) -0.0074(18)
Se8 0.056(3) 0.086(3) 0.075(2) -0.029(2) -0.037(2) 0.008(2)
Se9 0.059(3) 0.055(3) 0.043(2) -0.0004(18) -0.0099(17) -0.001(2)
Se10 0.041(2) 0.069(3) 0.074(2) -0.008(2) 0.0128(19) -0.018(2)
Se11 0.044(2) 0.047(3) 0.053(2) -0.0070(18) -0.0050(17) -0.0046(19)
Se12 0.041(2) 0.055(3) 0.048(2) -0.0120(17) -0.0176(16) -0.0116(19)
Se13 0.030(2) 0.046(2) 0.063(2) -0.0084(18) -0.0082(16) -0.0091(18)
Bi5 0.0301(8) 0.0428(9) 0.0417(8) -0.0012(6) -0.0012(6) -0.0076(7)
Bi6 0.0357(8) 0.0436(9) 0.0428(8) -0.0028(6) -0.0199(6) -0.0049(7)
Bi7 0.0362(8) 0.0400(9) 0.0509(8) 0.0022(7) -0.0076(6) -0.0091(7)
Bi8 0.0306(8) 0.0480(10) 0.0448(8) -0.0066(7) -0.0145(6) -0.0059(7)
Se14 0.027(2) 0.055(3) 0.0464(19) -0.0090(17) -0.0101(15) -0.0089(18)
Se15 0.047(2) 0.043(2) 0.0427(19) 0.0043(17) -0.0101(16) -0.0093(19)
Se16 0.031(2) 0.044(2) 0.050(2) -0.0002(17) -0.0135(16) -0.0071(18)
Se17 0.045(2) 0.049(2) 0.0398(19) -0.0029(17) -0.0073(16) -0.0107(19)
Se18 0.0271(19) 0.044(2) 0.0345(18) -0.0026(16) -0.0099(14) -0.0078(17)
Se19 0.039(2) 0.052(3) 0.054(2) -0.0041(18) 0.0070(17) -0.0144(19)
Se20 0.039(2) 0.054(3) 0.044(2) 0.0015(17) -0.0056(16) -0.0004(19)
Se21 0.040(2) 0.075(3) 0.051(2) -0.0006(19) -0.0275(17) -0.010(2)
Se22 0.055(2) 0.048(2) 0.0391(19) 0.0014(17) -0.0169(16) -0.0028(19)
Se23 0.050(2) 0.054(3) 0.051(2) 0.0073(18) -0.0104(17) -0.023(2)
Se24 0.034(2) 0.045(2) 0.063(2) -0.0050(18) -0.0172(17) -0.0078(18)
Se25 0.068(3) 0.064(3) 0.069(2) -0.015(2) -0.037(2) -0.016(2)
Se26 0.034(2) 0.052(3) 0.067(2) -0.0093(19) -0.0143(17) -0.0085(19)

loop_
_atom_type_symbol
_atom_type_description
_atom_type_scat_dispersion_real
_atom_type_scat_dispersion_imag
_atom_type_scat_source
C C 0.0033 0.0016 'International Tables Vol C Tables 4.2.6.8 and 6.1.1.4'
H H 0.0000 0.0000 'International Tables Vol C Tables 4.2.6.8 and 6.1.1.4'
Se Se -0.0929 2.2259 'International Tables Vol C Tables 4.2.6.8 and 6.1.1.4'
Bi Bi -4.1077 10.2566 'International Tables Vol C Tables 4.2.6.8 and 6.1.1.4'
P P 0.1023 0.0942 'International Tables Vol C Tables 4.2.6.8 and 6.1.1.4'
O O 0.0106 0.0060 'International Tables Vol C Tables 4.2.6.8 and 6.1.1.4'

loop_
_geom_angle_atom_site_label_1
_geom_angle_atom_site_label_2
_geom_angle_atom_site_label_3
_geom_angle
_geom_angle_site_symmetry_1
_geom_angle_site_symmetry_3
_geom_angle_publ_flag
Se7 Bi1 Se6 93.02(11) . . ?
Se7 Bi1 Se4 90.65(10) . . ?
Se6 Bi1 Se4 95.94(11) . . ?
Se7 Bi1 Se1 86.35(10) . . ?
Se6 Bi1 Se1 93.63(11) . . ?
Se4 Bi1 Se1 170.11(9) . . ?
Se7 Bi1 Se5 81.43(9) . . ?
Se6 Bi1 Se5 173.54(10) . . ?
Se4 Bi1 Se5 87.48(8) . . ?
Se1 Bi1 Se5 82.77(8) . . ?
Se9 Bi2 Se8 91.49(11) . . ?
Se9 Bi2 Se2 82.45(10) . . ?
Se8 Bi2 Se2 93.19(11) . . ?
Se9 Bi2 Se1 91.85(11) . . ?
Se8 Bi2 Se1 97.90(11) . . ?
Se2 Bi2 Se1 167.67(11) . . ?
Se11 Bi3 Se10 93.90(11) . . ?
Se11 Bi3 Se2 88.04(10) . . ?
Se10 Bi3 Se2 93.56(11) . . ?
Se11 Bi3 Se3 88.05(10) . . ?
Se10 Bi3 Se3 98.31(11) . . ?
Se2 Bi3 Se3 167.73(10) . . ?
Se13 Bi4 Se12 91.88(11) . . ?
Se13 Bi4 Se3 84.85(10) . . ?
Se12 Bi4 Se3 96.57(10) . . ?
Se13 Bi4 Se4 89.36(9) . . ?
Se12 Bi4 Se4 93.09(10) . . ?
Se3 Bi4 Se4 168.88(9) . . ?
C1 Se1 Bi2 93.8(9) . . ?
C1 Se1 Bi1 103.9(9) . . ?
Bi2 Se1 Bi1 99.62(8) . . ?
C7 Se2 Bi2 92.2(9) . . ?
C7 Se2 Bi3 96.1(9) . . ?
Bi2 Se2 Bi3 103.90(11) . . ?
C13 Se3 Bi4 102.6(9) . . ?
C13 Se3 Bi3 96.5(10) . . ?
Bi4 Se3 Bi3 99.08(9) . . ?
C19 Se4 Bi1 93.8(8) . . ?
C19 Se4 Bi4 92.7(8) . . ?
Bi1 Se4 Bi4 100.72(11) . . ?
C25 Se5 Bi1 92.3(7) . . ?
C31 Se6 Bi1 94.6(8) . . ?
C37 Se7 Bi1 102.5(10) . . ?
C43 Se8 Bi2 99.6(10) . . ?
C49 Se9 Bi2 102.8(9) . . ?
C55 Se10 Bi3 97.0(9) . . ?
C61 Se11 Bi3 104.4(9) . . ?
C67 Se12 Bi4 98.7(9) . . ?
C73 Se13 Bi4 103.0(8) . . ?
C2 C1 C6 121(3) . . ?
C2 C1 Se1 121(2) . . ?
C6 C1 Se1 118(2) . . ?
C1 C2 C3 122(3) . . ?
C2 C3 C4 120(3) . . ?
C5 C4 C3 115(3) . . ?
C6 C5 C4 128(3) . . ?
C5 C6 C1 115(3) . . ?
C12 C7 C8 121(3) . . ?
C12 C7 Se2 121(3) . . ?
C8 C7 Se2 117(2) . . ?
C9 C8 C7 120(3) . . ?
C8 C9 C10 121(3) . . ?
C11 C10 C9 117(3) . . ?
C10 C11 C12 125(3) . . ?
C7 C12 C11 116(3) . . ?
C14 C13 C18 119(3) . . ?
C14 C13 Se3 121(2) . . ?
C18 C13 Se3 120(3) . . ?
C13 C14 C15 118(3) . . ?
C16 C15 C14 120(4) . . ?
C17 C16 C15 122(3) . . ?
C16 C17 C18 120(4) . . ?
C13 C18 C17 120(3) . . ?
C20 C19 C24 119(3) . . ?
C20 C19 Se4 119(2) . . ?
C24 C19 Se4 122(2) . . ?
C19 C20 C21 123(3) . . ?
C20 C21 C22 115(3) . . ?
C23 C22 C21 123(3) . . ?
C22 C23 C24 119(3) . . ?
C19 C24 C23 121(3) . . ?
C26 C25 C30 123(2) . . ?
C26 C25 Se5 119.5(19) . . ?
C30 C25 Se5 117.9(18) . . ?
C27 C26 C25 120(3) . . ?
C26 C27 C28 121(3) . . ?
C29 C28 C27 115(3) . . ?
C30 C29 C28 123(3) . . ?
C29 C30 C25 118(2) . . ?
C32 C31 C36 116(3) . . ?
C32 C31 Se6 120(2) . . ?
C36 C31 Se6 124(2) . . ?
C33 C32 C31 123(3) . . ?
C34 C33 C32 120(3) . . ?
C33 C34 C35 123(3) . . ?
C34 C35 C36 117(3) . . ?
C31 C36 C35 121(3) . . ?
C42 C37 C38 122(4) . . ?
C42 C37 Se7 126(3) . . ?
C38 C37 Se7 109(3) . . ?
C39 C38 C37 110(5) . . ?
C38 C39 C40 127(5) . . ?
C41 C40 C39 113(5) . . ?
C40 C41 C42 123(5) . . ?
C37 C42 C41 123(3) . . ?
C48 C43 C44 116(4) . . ?
C48 C43 Se8 125(3) . . ?
C44 C43 Se8 119(3) . . ?
C43 C44 C45 116(4) . . ?
C46 C45 C44 127(6) . . ?
C45 C46 C47 114(6) . . ?
C48 C47 C46 122(4) . . ?
C43 C48 C47 125(4) . . ?
C50 C49 C54 124(3) . . ?
C50 C49 Se9 118(2) . . ?
C54 C49 Se9 117(2) . . ?
C51 C50 C49 122(3) . . ?
C50 C51 C52 115(4) . . ?
C51 C52 C53 127(3) . . ?
C54 C53 C52 114(3) . . ?
C49 C54 C53 117(3) . . ?
C56 C55 C60 123(3) . . ?
C56 C55 Se10 115(2) . . ?
C60 C55 Se10 122(2) . . ?
C55 C56 C57 112(3) . . ?
C58 C57 C56 132(4) . . ?
C59 C58 C57 112(4) . . ?
C58 C59 C60 124(3) . . ?
C55 C60 C59 118(3) . . ?
C66 C61 C62A 95(5) . . ?
C66 C61 C66A 24(4) . . ?
C62A C61 C66A 113(5) . . ?
C66 C61 C62 128(4) . . ?
C62A C61 C62 42(4) . . ?
C66A C61 C62 134(4) . . ?
C66 C61 Se11 124(4) . . ?
C62A C61 Se11 136(4) . . ?
C66A C61 Se11 110(3) . . ?
C62 C61 Se11 107(3) . . ?
C61 C62 C63 109(4) . . ?
C64 C63 C62 122(6) . . ?
C65 C64 C63 116(7) . . ?
C64 C65 C66 127(7) . . ?
C61 C66 C65 117(6) . . ?
C63A C62A C61 136(7) . . ?
C64A C63A C62A 113(9) . . ?
C63A C64A C65A 125(10) . . ?
C64A C65A C66A 111(9) . . ?
C61 C66A C65A 116(6) . . ?
C72 C67 C68 119(3) . . ?
C72 C67 Se12 121(2) . . ?
C68 C67 Se12 120(2) . . ?
C69 C68 C67 119(3) . . ?
C68 C69 C70 122(3) . . ?
C71 C70 C69 116(3) . . ?
C72 C71 C70 123(3) . . ?
C71 C72 C67 121(3) . . ?
C78 C73 C74 127(3) . . ?
C78 C73 Se13 119(2) . . ?
C74 C73 Se13 114(2) . . ?
C75 C74 C73 112(3) . . ?
C74 C75 C76 127(3) . . ?
C75 C76 C77 113(3) . . ?
C78 C77 C76 126(3) . . ?
C77 C78 C73 114(3) . . ?
Se20 Bi5 Se19 90.68(10) . . ?
Se20 Bi5 Se14 85.60(10) . . ?
Se19 Bi5 Se14 95.00(10) . . ?
Se20 Bi5 Se17 89.97(10) . . ?
Se19 Bi5 Se17 94.85(10) . . ?
Se14 Bi5 Se17 169.24(10) . . ?
Se20 Bi5 Se18 81.57(9) . . ?
Se19 Bi5 Se18 171.99(10) . . ?
Se14 Bi5 Se18 86.46(8) . . ?
Se17 Bi5 Se18 83.19(8) . . ?
Se22 Bi6 Se21 93.27(11) . . ?
Se22 Bi6 Se15 90.83(10) . . ?
Se21 Bi6 Se15 99.73(10) . . ?
Se22 Bi6 Se14 85.41(9) . . ?
Se21 Bi6 Se14 89.85(10) . . ?
Se15 Bi6 Se14 169.90(10) . . ?
Se24 Bi7 Se23 92.74(11) . . ?
Se24 Bi7 Se16 91.70(10) . . ?
Se23 Bi7 Se16 95.58(10) . . ?
Se24 Bi7 Se15 82.08(10) . . ?
Se23 Bi7 Se15 96.79(10) . . ?
Se16 Bi7 Se15 166.39(9) . . ?
Se26 Bi8 Se25 93.45(12) . . ?
Se26 Bi8 Se17 87.95(10) . . ?
Se25 Bi8 Se17 95.05(11) . . ?
Se26 Bi8 Se16 88.39(10) . . ?
Se25 Bi8 Se16 93.70(11) . . ?
Se17 Bi8 Se16 170.71(10) . . ?
Se26 Bi8 Se18 79.82(10) . . ?
Se25 Bi8 Se18 173.04(10) . . ?
Se17 Bi8 Se18 86.54(9) . . ?
Se16 Bi8 Se18 84.40(8) . . ?
C79 Se14 Bi5 95.9(7) . . ?
C79 Se14 Bi6 94.1(6) . . ?
Bi5 Se14 Bi6 102.22(10) . . ?
C85 Se15 Bi6 94.1(8) . . ?
C85 Se15 Bi7 101.9(9) . . ?
Bi6 Se15 Bi7 98.69(9) . . ?
C91 Se16 Bi7 97.2(9) . . ?
C91 Se16 Bi8 91.1(8) . . ?
Bi7 Se16 Bi8 102.54(11) . . ?
C97 Se17 Bi8 101.7(9) . . ?
C97 Se17 Bi5 91.8(10) . . ?
Bi8 Se17 Bi5 98.45(8) . . ?
C103 Se18 Bi8 93.6(8) . . ?
C103 Se18 Bi5 91.9(7) . . ?
Bi8 Se18 Bi5 91.75(7) . . ?
C109 Se19 Bi5 98.2(9) . . ?
C115 Se20 Bi5 104.5(8) . . ?
C121 Se21 Bi6 97.5(10) . . ?
C127 Se22 Bi6 105.8(8) . . ?
C133 Se23 Bi7 95.1(7) . . ?
C139 Se24 Bi7 101.4(8) . . ?
C145 Se25 Bi8 95.3(8) . . ?
C151 Se26 Bi8 105.0(9) . . ?
C84 C79 C80 121(2) . . ?
C84 C79 Se14 122(2) . . ?
C80 C79 Se14 117(2) . . ?
C79 C80 C81 121(3) . . ?
C80 C81 C82 116(3) . . ?
C83 C82 C81 123(3) . . ?
C82 C83 C84 120(3) . . ?
C79 C84 C83 119(3) . . ?
C86 C85 C90 121(3) . . ?
C86 C85 Se15 118(2) . . ?
C90 C85 Se15 121(2) . . ?
C85 C86 C87 121(3) . . ?
C88 C87 C86 118(3) . . ?
C87 C88 C89 121(3) . . ?
C88 C89 C90 119(3) . . ?
C89 C90 C85 120(3) . . ?
C96 C91 C92 124(3) . . ?
C96 C91 Se16 119(2) . . ?
C92 C91 Se16 116(2) . . ?
C91 C92 C93 113(3) . . ?
C94 C93 C92 124(4) . . ?
C93 C94 C95 121(4) . . ?
C96 C95 C94 116(3) . . ?
C91 C96 C95 121(3) . . ?
C98 C97 C102 115(3) . . ?
C98 C97 Se17 121(2) . . ?
C102 C97 Se17 124(2) . . ?
C99 C98 C97 124(3) . . ?
C98 C99 C100 121(3) . . ?
C101 C100 C99 115(3) . . ?
C100 C101 C102 122(3) . . ?
C101 C102 C97 123(3) . . ?
C108 C103 C104 118(2) . . ?
C108 C103 Se18 121.2(18) . . ?
C104 C103 Se18 120.9(18) . . ?
C105 C104 C103 119(2) . . ?
C106 C105 C104 123(3) . . ?
C105 C106 C107 115(3) . . ?
C108 C107 C106 124(3) . . ?
C107 C108 C103 121(2) . . ?
C114 C109 C110 122(3) . . ?
C114 C109 Se19 125(2) . . ?
C110 C109 Se19 112(3) . . ?
C109 C110 C111 114(4) . . ?
C112 C111 C110 123(4) . . ?
C111 C112 C113 117(4) . . ?
C114 C113 C112 122(3) . . ?
C109 C114 C113 120(3) . . ?
C116 C115 C120 128(3) . . ?
C116 C115 Se20 119(2) . . ?
C120 C115 Se20 113(2) . . ?
C115 C116 C117 116(3) . . ?
C116 C117 C118 123(3) . . ?
C117 C118 C119 117(3) . . ?
C120 C119 C118 122(3) . . ?
C119 C120 C115 114(3) . . ?
C122 C121 C126 124(3) . . ?
C122 C121 Se21 115(3) . . ?
C126 C121 Se21 120(2) . . ?
C121 C122 C123 114(4) . . ?
C122 C123 C124 126(4) . . ?
C125 C124 C123 109(4) . . ?
C124 C125 C126 129(3) . . ?
C125 C126 C121 116(3) . . ?
C132 C127 C128 128(3) . . ?
C132 C127 Se22 120(2) . . ?
C128 C127 Se22 112(2) . . ?
C127 C128 C129 112(3) . . ?
C130 C129 C128 121(3) . . ?
C131 C130 C129 120(3) . . ?
C130 C131 C132 118(3) . . ?
C127 C132 C131 121(3) . . ?
C134 C133 C138 124(3) . . ?
C134 C133 Se23 115.2(19) . . ?
C138 C133 Se23 121(2) . . ?
C133 C134 C135 117(2) . . ?
C136 C135 C134 123(3) . . ?
C135 C136 C137 116(3) . . ?
C138 C137 C136 120(3) . . ?
C137 C138 C133 120(3) . . ?
C140 C139 C144 119(3) . . ?
C140 C139 Se24 123(2) . . ?
C144 C139 Se24 118(2) . . ?
C139 C140 C141 121(3) . . ?
C140 C141 C142 121(3) . . ?
C141 C142 C143 117(3) . . ?
C144 C143 C142 121(3) . . ?
C143 C144 C139 121(2) . . ?
C146 C145 C150 123(3) . . ?
C146 C145 Se25 123(2) . . ?
C150 C145 Se25 114(2) . . ?
C145 C146 C147 119(3) . . ?
C148 C147 C146 125(3) . . ?
C147 C148 C149 112(3) . . ?
C148 C149 C150 127(3) . . ?
C145 C150 C149 114(3) . . ?
C156 C151 C152 111(3) . . ?
C156 C151 Se26 129(2) . . ?
C152 C151 Se26 119(3) . . ?
C153 C152 C151 124(4) . . ?
C152 C153 C154 121(4) . . ?
C153 C154 C155 121(4) . . ?
C156 C155 C154 117(4) . . ?
C155 C156 C151 124(3) . . ?
C163 P1 C160 111(3) . . ?
C163 P1 C157 111(2) . . ?
C160 P1 C157 118(3) . . ?
C163 P1 C161 107(3) . . ?
C160 P1 C161 38.6(17) . . ?
C157 P1 C161 142(3) . . ?
C172 P2 C166 122(3) . . ?
C172 P2 C169 122(3) . . ?
C166 P2 C169 109(4) . . ?
C158 C157 P1 117(4) . . ?
C157 C158 C159 109(4) . . ?
C161 C160 P1 89(4) . . ?
C162 C161 C160 91(6) . . ?
C162 C161 P1 143(6) . . ?
C160 C161 P1 53(3) . . ?
C164 C163 P1 121(3) . . ?
C165 C164 C163 122(3) . . ?
C167 C166 P2 94(4) . . ?
C168 C167 C166 105(5) . . ?
C170 C169 P2 113(5) . . ?
C171 C170 C169 102(5) . . ?
C173 C172 P2 96(4) . . ?
C174 C173 C172 117(6) . . ?
C4S O1S C1S 124(9) . . ?
O1S C1S C2S 114(7) . . ?
C1S C2S C3S 88(6) . . ?
C4S C3S C2S 116(6) . . ?
O1S C4S C3S 93(6) . . ?

loop_
_geom_bond_atom_site_label_1
_geom_bond_atom_site_label_2
_geom_bond_distance
_geom_bond_site_symmetry_2
_geom_bond_publ_flag
Bi1 Se7 2.657(3) . ?
Bi1 Se6 2.731(3) . ?
Bi1 Se4 2.890(3) . ?
Bi1 Se1 3.172(4) . ?
Bi1 Se5 3.248(3) . ?
Bi2 Se9 2.646(4) . ?
Bi2 Se8 2.737(4) . ?
Bi2 Se2 2.974(3) . ?
Bi2 Se1 2.991(4) . ?
Bi3 Se11 2.649(3) . ?
Bi3 Se10 2.696(3) . ?
Bi3 Se2 2.984(4) . ?
Bi3 Se3 3.100(4) . ?
Bi4 Se13 2.655(3) . ?
Bi4 Se12 2.696(3) . ?
Bi4 Se3 2.962(3) . ?
Bi4 Se4 3.101(3) . ?
Se1 C1 1.92(3) . ?
Se2 C7 1.87(3) . ?
Se3 C13 1.95(3) . ?
Se4 C19 1.91(3) . ?
Se5 C25 1.96(2) . ?
Se6 C31 1.89(3) . ?
Se7 C37 1.91(4) . ?
Se8 C43 1.85(3) . ?
Se9 C49 1.91(3) . ?
Se10 C55 1.92(3) . ?
Se11 C61 1.94(3) . ?
Se12 C67 1.90(3) . ?
Se13 C73 1.98(3) . ?
C1 C2 1.37(4) . ?
C1 C6 1.46(4) . ?
C2 C3 1.41(4) . ?
C3 C4 1.43(4) . ?
C4 C5 1.41(4) . ?
C5 C6 1.37(4) . ?
C7 C12 1.41(4) . ?
C7 C8 1.48(4) . ?
C8 C9 1.37(4) . ?
C9 C10 1.45(4) . ?
C10 C11 1.39(4) . ?
C11 C12 1.45(4) . ?
C13 C14 1.41(4) . ?
C13 C18 1.42(4) . ?
C14 C15 1.45(4) . ?
C15 C16 1.41(5) . ?
C16 C17 1.31(4) . ?
C17 C18 1.44(4) . ?
C19 C20 1.35(4) . ?
C19 C24 1.38(4) . ?
C20 C21 1.42(4) . ?
C21 C22 1.48(5) . ?
C22 C23 1.31(4) . ?
C23 C24 1.44(4) . ?
C25 C26 1.38(3) . ?
C25 C30 1.39(3) . ?
C26 C27 1.35(4) . ?
C27 C28 1.46(4) . ?
C28 C29 1.42(4) . ?
C29 C30 1.37(3) . ?
C31 C32 1.41(4) . ?
C31 C36 1.42(4) . ?
C32 C33 1.38(4) . ?
C33 C34 1.36(4) . ?
C34 C35 1.37(4) . ?
C35 C36 1.45(4) . ?
C37 C42 1.39(5) . ?
C37 C38 1.49(5) . ?
C38 C39 1.48(7) . ?
C39 C40 1.50(7) . ?
C40 C41 1.40(6) . ?
C41 C42 1.41(5) . ?
C43 C48 1.34(4) . ?
C43 C44 1.43(5) . ?
C44 C45 1.43(7) . ?
C45 C46 1.34(7) . ?
C46 C47 1.37(5) . ?
C47 C48 1.36(5) . ?
C49 C50 1.40(4) . ?
C49 C54 1.44(4) . ?
C50 C51 1.37(4) . ?
C51 C52 1.43(5) . ?
C52 C53 1.48(5) . ?
C53 C54 1.46(4) . ?
C55 C56 1.39(4) . ?
C55 C60 1.40(4) . ?
C56 C57 1.42(5) . ?
C57 C58 1.40(5) . ?
C58 C59 1.37(4) . ?
C59 C60 1.45(4) . ?
C61 C66 1.31(7) . ?
C61 C62A 1.37(8) . ?
C61 C66A 1.45(8) . ?
C61 C62 1.48(6) . ?
C62 C63 1.53(8) . ?
C63 C64 1.48(12) . ?
C64 C65 1.33(13) . ?
C65 C66 1.41(8) . ?
C62A C63A 1.34(9) . ?
C63A C64A 1.31(15) . ?
C64A C65A 1.54(15) . ?
C65A C66A 1.59(10) . ?
C67 C72 1.41(3) . ?
C67 C68 1.44(3) . ?
C68 C69 1.41(4) . ?
C69 C70 1.45(4) . ?
C70 C71 1.43(4) . ?
C71 C72 1.37(4) . ?
C73 C78 1.39(4) . ?
C73 C74 1.43(4) . ?
C74 C75 1.39(4) . ?
C75 C76 1.40(4) . ?
C76 C77 1.42(4) . ?
C77 C78 1.38(4) . ?
Bi5 Se20 2.646(3) . ?
Bi5 Se19 2.757(3) . ?
Bi5 Se14 2.841(3) . ?
Bi5 Se17 3.161(4) . ?
Bi5 Se18 3.264(3) . ?
Bi6 Se22 2.638(4) . ?
Bi6 Se21 2.685(3) . ?
Bi6 Se15 2.908(3) . ?
Bi6 Se14 3.166(3) . ?
Bi7 Se24 2.654(3) . ?
Bi7 Se23 2.702(3) . ?
Bi7 Se16 2.955(3) . ?
Bi7 Se15 3.161(4) . ?
Bi8 Se26 2.653(3) . ?
Bi8 Se25 2.735(4) . ?
Bi8 Se17 2.991(3) . ?
Bi8 Se16 3.007(3) . ?
Bi8 Se18 3.228(3) . ?
Se14 C79 1.94(2) . ?
Se15 C85 1.93(3) . ?
Se16 C91 1.93(3) . ?
Se17 C97 1.86(3) . ?
Se18 C103 1.90(2) . ?
Se19 C109 1.92(3) . ?
Se20 C115 1.95(2) . ?
Se21 C121 1.90(3) . ?
Se22 C127 1.98(3) . ?
Se23 C133 1.95(3) . ?
Se24 C139 1.91(3) . ?
Se25 C145 1.89(2) . ?
Se26 C151 1.83(3) . ?
C79 C84 1.40(3) . ?
C79 C80 1.40(4) . ?
C80 C81 1.41(4) . ?
C81 C82 1.48(4) . ?
C82 C83 1.34(4) . ?
C83 C84 1.42(4) . ?
C85 C86 1.33(4) . ?
C85 C90 1.42(4) . ?
C86 C87 1.45(4) . ?
C87 C88 1.39(4) . ?
C88 C89 1.39(4) . ?
C89 C90 1.40(4) . ?
C91 C96 1.39(4) . ?
C91 C92 1.44(4) . ?
C92 C93 1.48(4) . ?
C93 C94 1.33(5) . ?
C94 C95 1.50(5) . ?
C95 C96 1.40(4) . ?
C97 C98 1.39(4) . ?
C97 C102 1.43(4) . ?
C98 C99 1.38(4) . ?
C99 C100 1.46(4) . ?
C100 C101 1.39(4) . ?
C101 C102 1.40(4) . ?
C103 C108 1.44(3) . ?
C103 C104 1.45(3) . ?
C104 C105 1.44(4) . ?
C105 C106 1.42(4) . ?
C106 C107 1.44(4) . ?
C107 C108 1.36(4) . ?
C109 C114 1.38(4) . ?
C109 C110 1.43(4) . ?
C110 C111 1.52(6) . ?
C111 C112 1.35(5) . ?
C112 C113 1.43(4) . ?
C113 C114 1.41(4) . ?
C115 C116 1.36(4) . ?
C115 C120 1.43(4) . ?
C116 C117 1.41(4) . ?
C117 C118 1.43(4) . ?
C118 C119 1.48(5) . ?
C119 C120 1.41(4) . ?
C121 C122 1.37(4) . ?
C121 C126 1.44(4) . ?
C122 C123 1.39(5) . ?
C123 C124 1.55(5) . ?
C124 C125 1.34(4) . ?
C125 C126 1.38(4) . ?
C127 C132 1.30(3) . ?
C127 C128 1.41(4) . ?
C128 C129 1.47(4) . ?
C129 C130 1.43(4) . ?
C130 C131 1.38(4) . ?
C131 C132 1.44(4) . ?
C133 C134 1.33(3) . ?
C133 C138 1.40(4) . ?
C134 C135 1.43(4) . ?
C135 C136 1.43(4) . ?
C136 C137 1.46(4) . ?
C137 C138 1.38(4) . ?
C139 C140 1.37(3) . ?
C139 C144 1.44(4) . ?
C140 C141 1.42(4) . ?
C141 C142 1.42(4) . ?
C142 C143 1.42(4) . ?
C143 C144 1.37(4) . ?
C145 C146 1.37(3) . ?
C145 C150 1.42(4) . ?
C146 C147 1.42(4) . ?
C147 C148 1.39(4) . ?
C148 C149 1.42(4) . ?
C149 C150 1.46(4) . ?
C151 C156 1.47(4) . ?
C151 C152 1.50(4) . ?
C152 C153 1.31(5) . ?
C153 C154 1.39(5) . ?
C154 C155 1.42(5) . ?
C155 C156 1.40(4) . ?
P1 C163 1.85(3) . ?
P1 C160 1.85(3) . ?
P1 C157 1.85(3) . ?
P1 C161 2.33(8) . ?
P2 C172 1.85(3) . ?
P2 C166 1.85(3) . ?
P2 C169 1.85(3) . ?
C157 C158 1.45(2) . ?
C158 C159 1.46(2) . ?
C160 C161 1.46(2) . ?
C161 C162 1.45(2) . ?
C163 C164 1.47(2) . ?
C164 C165 1.46(2) . ?
C166 C167 1.45(2) . ?
C167 C168 1.45(2) . ?
C169 C170 1.45(2) . ?
C170 C171 1.45(2) . ?
C172 C173 1.45(2) . ?
C173 C174 1.45(2) . ?
O1S C4S 1.35(7) . ?
O1S C1S 1.35(7) . ?
C1S C2S 1.66(6) . ?
C2S C3S 1.66(6) . ?
C3S C4S 1.66(6) . ?
